data_7058171
loop_
_publ_author_name
'Li, Xiao-Yan'
'Kang, Quan-Peng'
'Liu, Chang'
'Zhang, Yang'
'Dong, Wen-Kui'

_publ_section_title
;
 Structurally characterized homo-trinuclear ZnII and hetero-pentanuclear
 [ZnII4LnIII] complexes constructed from an octadentate bis(Salamo)-based
 ligand: Hirshfeld surfaces, fluorescence and catalytic properties
;
_journal_issue 11
_journal_name_full 'New Journal of Chemistry'
_journal_page_first 4605
_journal_paper_doi 10.1039/C9NJ00014C
_journal_volume 43
_journal_year 2019
_chemical_formula_moiety 'C38 H34 N4 O13 Zn3, C H2 Cl2'
_chemical_formula_sum 'C39 H36 Cl2 N4 O13 Zn3'
_chemical_formula_weight 1035.73
_space_group_crystal_system triclinic
_space_group_IT_number 2
_space_group_name_Hall '-P 1'
_space_group_name_H-M_alt 'P -1'
_symmetry_space_group_name_Hall '-P 1'
_symmetry_space_group_name_H-M 'P -1'
_atom_sites_solution_hydrogens mixed
_audit_creation_date 2019-02-05
_audit_creation_method
;
Olex2 1.2
(compiled 2018.05.29 svn.r3508 for OlexSys, GUI svn.r5506)
;
_audit_update_record
;
2019-02-11 deposited with the CCDC.    2019-02-15 downloaded from the CCDC.
;
_cell_angle_alpha 90.038(2)
_cell_angle_beta 104.887(2)
_cell_angle_gamma 97.172(2)
_cell_formula_units_Z 4
_cell_length_a 15.7572(9)
_cell_length_b 16.4079(9)
_cell_length_c 16.4852(9)
_cell_measurement_reflns_used 9979
_cell_measurement_temperature 173(2)
_cell_measurement_theta_max 27.42
_cell_measurement_theta_min 2.32
_cell_volume 4084.5(4)
_computing_cell_refinement 'Bruker SAINT'
_computing_data_collection 'Bruker APEX2'
_computing_data_reduction 'Bruker SAINT'
_computing_molecular_graphics 'Olex2 (Dolomanov et al., 2009)'
_computing_publication_material 'Olex2 (Dolomanov et al., 2009)'
_computing_structure_refinement 'ShelXL (Sheldrick, 2015)'
_computing_structure_solution 'SHELXT 2014/4 (Sheldrick, 2014)'
_diffrn_ambient_temperature 173.15
_diffrn_measured_fraction_theta_full 0.996
_diffrn_measured_fraction_theta_max 0.996
_diffrn_measurement_device_type 'Bruker D8 Venture'
_diffrn_radiation_type MoK\a
_diffrn_radiation_wavelength 0.71073
_diffrn_reflns_av_R_equivalents 0.0402
_diffrn_reflns_av_unetI/netI 0.0596
_diffrn_reflns_Laue_measured_fraction_full 0.996
_diffrn_reflns_Laue_measured_fraction_max 0.996
_diffrn_reflns_limit_h_max 14
_diffrn_reflns_limit_h_min -18
_diffrn_reflns_limit_k_max 19
_diffrn_reflns_limit_k_min -19
_diffrn_reflns_limit_l_max 19
_diffrn_reflns_limit_l_min -19
_diffrn_reflns_number 30142
_diffrn_reflns_point_group_measured_fraction_full 0.996
_diffrn_reflns_point_group_measured_fraction_max 0.996
_diffrn_reflns_theta_full 25.009
_diffrn_reflns_theta_max 25.009
_diffrn_reflns_theta_min 2.542
_exptl_absorpt_coefficient_mu 1.950
_exptl_absorpt_correction_T_max 0.704
_exptl_absorpt_correction_T_min 0.658
_exptl_absorpt_correction_type multi-scan
_exptl_absorpt_process_details SADABS
_exptl_crystal_colour yellow
_exptl_crystal_colour_primary yellow
_exptl_crystal_density_diffrn 1.684
_exptl_crystal_description block
_exptl_crystal_F_000 2104
_exptl_crystal_size_max 0.22
_exptl_crystal_size_mid 0.19
_exptl_crystal_size_min 0.18
_refine_diff_density_max 1.319
_refine_diff_density_min -1.222
_refine_diff_density_rms 0.095
_refine_ls_extinction_method none
_refine_ls_goodness_of_fit_ref 1.016
_refine_ls_hydrogen_treatment constr
_refine_ls_matrix_type full
_refine_ls_number_parameters 1112
_refine_ls_number_reflns 14368
_refine_ls_number_restraints 25
_refine_ls_restrained_S_all 1.018
_refine_ls_R_factor_all 0.0691
_refine_ls_R_factor_gt 0.0483
_refine_ls_shift/su_max 0.001
_refine_ls_shift/su_mean 0.000
_refine_ls_structure_factor_coef Fsqd
_refine_ls_weighting_details 'w=1/[\s^2^(Fo^2^)+(0.0617P)^2^+8.6593P] where P=(Fo^2^+2Fc^2^)/3'
_refine_ls_weighting_scheme calc
_refine_ls_wR_factor_gt 0.1233
_refine_ls_wR_factor_ref 0.1347
_reflns_Friedel_coverage 0.000
_reflns_number_gt 11066
_reflns_number_total 14368
_reflns_threshold_expression 'I > 2\s(I)'
_cod_data_source_file c9nj00014c2.cif
_cod_data_source_block 20180528lzw189_0m_a
_cod_depositor_comments 'Adding full bibliography for 7058171--7058176.cif.'
_cod_database_code 7058171
_shelx_shelxl_version_number 2018/3
_shelx_space_group_comment
;
The symmetry employed for this shelxl refinement is uniquely defined
by the following loop, which should always be used as a source of
symmetry information in preference to the above space-group names.
They are only intended as comments.
;
_shelx_estimated_absorpt_t_max 0.720
_shelx_estimated_absorpt_t_min 0.674
_olex2_refinement_description
;
1. Fixed Uiso
 At 1.2 times of:
  All C(H) groups, All C(H,H) groups, All C(H,H,H,H) groups, All O(H,H) groups
 At 1.5 times of:
  All C(H,H,H) groups
2. Restrained distances
 C60-C61'
 1.5 with sigma of 0.02
3. Rigid body (RIGU) restrains
 C60, O26, C61', C61, O25
 with sigma for 1-2 distances of 0.004 and sigma for 1-3 distances of 0.004
4. Others
 Fixed Sof: H60A(0.5) H60B(0.5) H60C(0.5) H60D(0.5) C61(0.5) H61A(0.5)
 H61B(0.5) C61'(0.5) H61C(0.5) H61D(0.5)
5.a Riding coordinates:
 O13(H13C,H13D), O23(H23A,H23B)
5.b Secondary CH2 refined with riding coordinates:
 C12(H12A,H12B), C13(H13A,H13B), C22(H22A,H22B), C23(H23C,H23D), C50(H50A,
 H50B), C51(H51A,H51B), C60(H60A,H60B), C60(H60C,H60D), C61(H61A,H61B),
 C61'(H61C,H61D), C77(H77A,H77B), C78(H78A,H78B)
5.c Aromatic/amide H refined with riding coordinates:
 C2(H2), C3(H3), C5(H5), C6(H6), C7(H7), C8(H8), C11(H11), C14(H14), C16(H16),
 C17(H17), C21(H21), C24(H24), C27(H27), C28(H28), C29(H29), C30(H30), C32(H32),
  C33(H33), C40(H40), C41(H41), C43(H43), C44(H44), C45(H45), C46(H46),
 C49(H49), C52(H52), C54(H54), C55(H55), C59(H59), C62(H62), C65(H65), C66(H66),
  C67(H67), C68(H68), C70(H70), C71(H71)
5.d Idealised Me refined as rotating group:
 C35(H35A,H35B,H35C), C37(H37A,H37B,H37C), C74(H74A,H74B,H74C), C76(H76A,H76B,
 H76C)
;
_olex2_submission_special_instructions 'No special instructions were received'

loop_
_space_group_symop_operation_xyz
'x, y, z'
'-x, -y, -z'

loop_
_atom_site_label
_atom_site_type_symbol
_atom_site_fract_x
_atom_site_fract_y
_atom_site_fract_z
_atom_site_U_iso_or_equiv
_atom_site_adp_type
_atom_site_occupancy
_atom_site_site_symmetry_order
_atom_site_calc_flag
_atom_site_refinement_flags_posn
_atom_site_refinement_flags_adp
_atom_site_refinement_flags_occupancy
_atom_site_disorder_assembly
_atom_site_disorder_group
C1 C 0.7138(3) 0.4992(3) 0.8784(3) 0.0300(11) Uani 1 1 d . . . . .
C2 C 0.6470(3) 0.4499(3) 0.9063(3) 0.0344(11) Uani 1 1 d . . . . .
H2 H 0.588915 0.465018 0.892540 0.041 Uiso 1 1 calc R . . . .
C3 C 0.6626(4) 0.3820(3) 0.9518(3) 0.0399(13) Uani 1 1 d . . . . .
H3 H 0.615238 0.350058 0.967691 0.048 Uiso 1 1 calc R . . . .
C4 C 0.7479(4) 0.3584(3) 0.9757(3) 0.0390(13) Uani 1 1 d . . . . .
C5 C 0.7656(5) 0.2893(4) 1.0251(4) 0.0528(16) Uani 1 1 d . . . . .
H5 H 0.718535 0.257447 1.041461 0.063 Uiso 1 1 calc R . . . .
C6 C 0.8480(5) 0.2674(4) 1.0497(4) 0.0607(18) Uani 1 1 d . . . . .
H6 H 0.858209 0.220008 1.082150 0.073 Uiso 1 1 calc R . . . .
C7 C 0.9173(5) 0.3141(4) 1.0276(4) 0.0574(17) Uani 1 1 d . . . . .
H7 H 0.975279 0.298834 1.044969 0.069 Uiso 1 1 calc R . . . .
C8 C 0.9028(4) 0.3821(4) 0.9808(3) 0.0452(14) Uani 1 1 d . . . . .
H8 H 0.951587 0.414360 0.967685 0.054 Uiso 1 1 calc R . . . .
C9 C 0.8176(4) 0.4058(3) 0.9514(3) 0.0353(12) Uani 1 1 d . . . . .
C10 C 0.7995(3) 0.4772(3) 0.8997(3) 0.0317(11) Uani 1 1 d . . . . .
C11 C 0.8706(3) 0.5207(3) 0.8697(3) 0.0372(12) Uani 1 1 d . . . . .
H11 H 0.925475 0.498990 0.883757 0.045 Uiso 1 1 calc R . . . .
C12 C 0.9497(4) 0.6836(3) 0.7645(4) 0.0490(15) Uani 1 1 d . . . . .
H12A H 1.009919 0.714542 0.780888 0.059 Uiso 1 1 calc R . . . .
H12B H 0.909020 0.717209 0.781894 0.059 Uiso 1 1 calc R . . . .
C13 C 0.9219(4) 0.6706(4) 0.6721(4) 0.0493(15) Uani 1 1 d . . . . .
H13A H 0.910661 0.723923 0.646218 0.059 Uiso 1 1 calc R . . . .
H13B H 0.971463 0.651924 0.653429 0.059 Uiso 1 1 calc R . . . .
C14 C 0.7025(4) 0.6230(3) 0.5958(3) 0.0361(12) Uani 1 1 d . . . . .
H14 H 0.714012 0.602295 0.546324 0.043 Uiso 1 1 calc R . . . .
C15 C 0.6114(3) 0.6338(3) 0.5916(3) 0.0304(11) Uani 1 1 d . . . . .
C16 C 0.5472(4) 0.6061(3) 0.5170(3) 0.0423(13) Uani 1 1 d . . . . .
H16 H 0.564954 0.581705 0.472821 0.051 Uiso 1 1 calc R . . . .
C17 C 0.4605(4) 0.6137(3) 0.5073(3) 0.0410(13) Uani 1 1 d . . . . .
H17 H 0.417969 0.594748 0.456688 0.049 Uiso 1 1 calc R . . . .
C18 C 0.4335(3) 0.6499(3) 0.5731(3) 0.0318(11) Uani 1 1 d . . . . .
C19 C 0.4946(3) 0.6777(3) 0.6469(3) 0.0264(10) Uani 1 1 d . . . . .
C20 C 0.5863(3) 0.6697(3) 0.6579(3) 0.0247(10) Uani 1 1 d . . . . .
C21 C 0.3390(3) 0.6523(3) 0.5587(3) 0.0381(12) Uani 1 1 d . . . . .
H21 H 0.302100 0.632721 0.505495 0.046 Uiso 1 1 calc R . . . .
C22 C 0.1640(4) 0.7311(4) 0.5832(4) 0.0594(19) Uani 1 1 d . . . . .
H22A H 0.099547 0.715186 0.559921 0.071 Uiso 1 1 calc R . . . .
H22B H 0.183832 0.772895 0.546400 0.071 Uiso 1 1 calc R . . . .
C23 C 0.1791(4) 0.7697(4) 0.6688(5) 0.0581(19) Uani 1 1 d . . . . .
H23C H 0.242193 0.792989 0.689409 0.070 Uiso 1 1 calc R . . . .
H23D H 0.143019 0.815499 0.665103 0.070 Uiso 1 1 calc R . . . .
C24 C 0.2005(3) 0.6026(3) 0.7961(3) 0.0318(11) Uani 1 1 d . . . . .
H24 H 0.140238 0.596590 0.797954 0.038 Uiso 1 1 calc R . . . .
C25 C 0.2535(3) 0.5416(3) 0.8377(3) 0.0266(10) Uani 1 1 d . . . . .
C26 C 0.2088(3) 0.4714(3) 0.8705(3) 0.0282(10) Uani 1 1 d . . . . .
C27 C 0.1154(3) 0.4553(3) 0.8544(3) 0.0350(12) Uani 1 1 d . . . . .
H27 H 0.079149 0.492020 0.822173 0.042 Uiso 1 1 calc R . . . .
C28 C 0.0773(4) 0.3864(3) 0.8856(3) 0.0387(12) Uani 1 1 d . . . . .
H28 H 0.014550 0.375329 0.872620 0.046 Uiso 1 1 calc R . . . .
C29 C 0.1272(4) 0.3329(3) 0.9351(3) 0.0409(13) Uani 1 1 d . . . . .
H29 H 0.099043 0.286908 0.957441 0.049 Uiso 1 1 calc R . . . .
C30 C 0.2170(4) 0.3465(3) 0.9518(3) 0.0389(13) Uani 1 1 d . . . . .
H30 H 0.251381 0.309818 0.986250 0.047 Uiso 1 1 calc R . . . .
C31 C 0.2601(3) 0.4144(3) 0.9187(3) 0.0293(11) Uani 1 1 d . . . . .
C32 C 0.3525(3) 0.4264(3) 0.9323(3) 0.0320(11) Uani 1 1 d . . . . .
H32 H 0.386956 0.388685 0.965037 0.038 Uiso 1 1 calc R . . . .
C33 C 0.3935(3) 0.4911(3) 0.8995(3) 0.0293(11) Uani 1 1 d . . . . .
H33 H 0.456154 0.497721 0.910171 0.035 Uiso 1 1 calc R . . . .
C34 C 0.3455(3) 0.5491(3) 0.8497(3) 0.0274(10) Uani 1 1 d . . . . .
C35 C 0.8406(4) 0.8668(4) 0.9453(4) 0.0518(15) Uani 1 1 d . . . . .
H35A H 0.816747 0.919371 0.936378 0.078 Uiso 1 1 calc GR . . . .
H35B H 0.898436 0.871837 0.932583 0.078 Uiso 1 1 calc GR . . . .
H35C H 0.847376 0.851843 1.003971 0.078 Uiso 1 1 calc GR . . . .
C36 C 0.7792(3) 0.8024(3) 0.8895(3) 0.0325(11) Uani 1 1 d . . . . .
C37 C 0.4348(5) 0.9267(4) 0.8835(6) 0.081(2) Uani 1 1 d . . . . .
H37A H 0.492534 0.953165 0.916659 0.122 Uiso 1 1 calc GR . . . .
H37B H 0.395424 0.914002 0.920393 0.122 Uiso 1 1 calc GR . . . .
H37C H 0.408831 0.963917 0.840282 0.122 Uiso 1 1 calc GR . . . .
C38 C 0.4465(4) 0.8487(3) 0.8423(4) 0.0431(13) Uani 1 1 d . . . . .
C39 C 0.2102(3) 0.1852(3) 0.5193(3) 0.0341(11) Uani 1 1 d . . . . .
C40 C 0.1397(4) 0.1433(3) 0.4556(3) 0.0426(13) Uani 1 1 d . . . . .
H40 H 0.080939 0.139962 0.461494 0.051 Uiso 1 1 calc R . . . .
C41 C 0.1537(4) 0.1079(3) 0.3865(3) 0.0499(15) Uani 1 1 d . . . . .
H41 H 0.104548 0.080832 0.345310 0.060 Uiso 1 1 calc R . . . .
C42 C 0.2386(4) 0.1103(3) 0.3745(3) 0.0442(14) Uani 1 1 d . . . . .
C43 C 0.2519(6) 0.0720(4) 0.3021(4) 0.064(2) Uani 1 1 d . . . . .
H43 H 0.202711 0.044344 0.261395 0.077 Uiso 1 1 calc R . . . .
C44 C 0.3356(6) 0.0749(4) 0.2908(4) 0.065(2) Uani 1 1 d . . . . .
H44 H 0.344117 0.049912 0.242011 0.078 Uiso 1 1 calc R . . . .
C45 C 0.4076(5) 0.1142(4) 0.3508(4) 0.0538(17) Uani 1 1 d . . . . .
H45 H 0.465461 0.115698 0.343040 0.065 Uiso 1 1 calc R . . . .
C46 C 0.3961(4) 0.1510(3) 0.4209(3) 0.0423(14) Uani 1 1 d . . . . .
H46 H 0.446389 0.177377 0.461338 0.051 Uiso 1 1 calc R . . . .
C47 C 0.3117(4) 0.1506(3) 0.4348(3) 0.0365(12) Uani 1 1 d . . . . .
C48 C 0.2965(3) 0.1901(3) 0.5092(3) 0.0309(11) Uani 1 1 d . . . . .
C49 C 0.3719(3) 0.2322(3) 0.5691(3) 0.0316(11) Uani 1 1 d . . . . .
H49 H 0.428206 0.229324 0.559111 0.038 Uiso 1 1 calc R . . . .
C50 C 0.4554(3) 0.3692(3) 0.7381(3) 0.0390(12) Uani 1 1 d . . . . .
H50A H 0.513124 0.377280 0.780749 0.047 Uiso 1 1 calc R . . . .
H50B H 0.409222 0.350580 0.767251 0.047 Uiso 1 1 calc R . . . .
C51 C 0.4374(3) 0.4498(3) 0.6997(3) 0.0388(13) Uani 1 1 d . . . . .
H51A H 0.436260 0.489203 0.744743 0.047 Uiso 1 1 calc R . . . .
H51B H 0.487188 0.470970 0.675922 0.047 Uiso 1 1 calc R . . . .
C52 C 0.2179(3) 0.4572(3) 0.6379(3) 0.0352(12) Uani 1 1 d . . . . .
H52 H 0.231901 0.508516 0.614588 0.042 Uiso 1 1 calc R . . . .
C53 C 0.1278(3) 0.4362(3) 0.6437(3) 0.0319(11) Uani 1 1 d . . . . .
C54 C 0.0669(3) 0.4920(3) 0.6093(3) 0.0390(12) Uani 1 1 d . . . . .
H54 H 0.086534 0.540635 0.584536 0.047 Uiso 1 1 calc R . . . .
C55 C -0.0188(3) 0.4765(3) 0.6116(3) 0.0389(12) Uani 1 1 d . . . . .
H55 H -0.058441 0.514759 0.589018 0.047 Uiso 1 1 calc R . . . .
C56 C -0.0499(3) 0.4047(3) 0.6469(3) 0.0302(11) Uani 1 1 d . . . . .
C57 C 0.0081(3) 0.3480(3) 0.6805(3) 0.0261(10) Uani 1 1 d . . . . .
C58 C 0.0985(3) 0.3644(3) 0.6797(3) 0.0266(10) Uani 1 1 d . . . . .
C59 C -0.1420(3) 0.3942(3) 0.6477(3) 0.0326(11) Uani 1 1 d . . . . .
H59 H -0.174506 0.438770 0.629299 0.039 Uiso 1 1 calc R . . . .
C60 C -0.3151(4) 0.3078(5) 0.7186(4) 0.0654(18) Uani 1 1 d D U . . .
H60A H -0.354334 0.345793 0.731507 0.078 Uiso 0.5 1 calc R . P A 1
H60B H -0.269029 0.300438 0.770678 0.078 Uiso 0.5 1 calc R . P A 1
H60C H -0.291406 0.345448 0.768456 0.078 Uiso 0.5 1 calc R . P B 2
H60D H -0.378943 0.312970 0.698449 0.078 Uiso 0.5 1 calc R . P B 2
C61 C -0.3706(8) 0.2219(8) 0.6837(8) 0.050(3) Uani 0.5 1 d . U P C 1
H61A H -0.416791 0.211355 0.714745 0.059 Uiso 0.5 1 calc R . P C 1
H61B H -0.401942 0.229628 0.624527 0.059 Uiso 0.5 1 calc R . P C 1
C61' C -0.3097(8) 0.2312(8) 0.7465(7) 0.056(3) Uani 0.5 1 d D U P C 2
H61C H -0.346219 0.222967 0.787269 0.067 Uiso 0.5 1 calc R . P C 2
H61D H -0.247572 0.228970 0.778178 0.067 Uiso 0.5 1 calc R . P C 2
C62 C -0.3000(3) 0.1033(3) 0.5782(3) 0.0363(12) Uani 1 1 d . . . . .
H62 H -0.359200 0.077428 0.569588 0.044 Uiso 1 1 calc R . . . .
C63 C -0.2513(3) 0.0791(3) 0.5209(3) 0.0293(11) Uani 1 1 d . . . . .
C64 C -0.2989(3) 0.0293(3) 0.4475(3) 0.0337(11) Uani 1 1 d . . . . .
C65 C -0.3925(4) 0.0085(3) 0.4233(4) 0.0419(13) Uani 1 1 d . . . . .
H65 H -0.427178 0.029423 0.455885 0.050 Uiso 1 1 calc R . . . .
C66 C -0.4336(4) -0.0410(4) 0.3542(4) 0.0502(15) Uani 1 1 d . . . . .
H66 H -0.496252 -0.054089 0.340176 0.060 Uiso 1 1 calc R . . . .
C67 C -0.3864(4) -0.0725(4) 0.3043(4) 0.0545(16) Uani 1 1 d . . . . .
H67 H -0.416061 -0.107898 0.257210 0.065 Uiso 1 1 calc R . . . .
C68 C -0.2964(4) -0.0522(3) 0.3233(3) 0.0459(14) Uani 1 1 d . . . . .
H68 H -0.263810 -0.072586 0.288243 0.055 Uiso 1 1 calc R . . . .
C69 C -0.2516(4) -0.0017(3) 0.3938(3) 0.0372(12) Uani 1 1 d . . . . .
C70 C -0.1581(4) 0.0179(3) 0.4153(3) 0.0365(12) Uani 1 1 d . . . . .
H70 H -0.125606 -0.002840 0.380457 0.044 Uiso 1 1 calc R . . . .
C71 C -0.1139(3) 0.0651(3) 0.4838(3) 0.0335(11) Uani 1 1 d . . . . .
H71 H -0.051168 0.076020 0.496302 0.040 Uiso 1 1 calc R . . . .
C72 C -0.1590(3) 0.0992(3) 0.5382(3) 0.0303(11) Uani 1 1 d . . . . .
C73 C 0.2776(3) 0.1939(3) 0.8403(3) 0.0298(11) Uani 1 1 d . . . . .
C74 C 0.3412(4) 0.1627(4) 0.9144(3) 0.0447(14) Uani 1 1 d . . . . .
H74A H 0.327697 0.179268 0.966335 0.067 Uiso 1 1 calc GR . . . .
H74B H 0.401880 0.185744 0.915268 0.067 Uiso 1 1 calc GR . . . .
H74C H 0.335495 0.102550 0.909897 0.067 Uiso 1 1 calc GR . . . .
C75 C -0.0594(3) 0.1396(3) 0.8443(3) 0.0335(11) Uani 1 1 d . . . . .
C76 C -0.0732(4) 0.0973(4) 0.9212(3) 0.0473(14) Uani 1 1 d . . . . .
H76A H -0.067236 0.138338 0.966145 0.071 Uiso 1 1 calc GR . . . .
H76B H -0.028729 0.059703 0.939317 0.071 Uiso 1 1 calc GR . . . .
H76C H -0.132537 0.066105 0.908367 0.071 Uiso 1 1 calc GR . . . .
C77 C 0.1118(6) 0.9818(5) 0.8397(8) 0.118(4) Uani 1 1 d . . . . .
H77A H 0.100593 1.024937 0.797731 0.142 Uiso 1 1 calc R . . . .
H77B H 0.128722 1.009276 0.896085 0.142 Uiso 1 1 calc R . . . .
C78 C 0.6782(9) 0.1120(8) 0.8896(8) 0.159(6) Uani 1 1 d . . . . .
H78A H 0.684777 0.107931 0.831660 0.191 Uiso 1 1 calc R . . . .
H78B H 0.729927 0.149038 0.922883 0.191 Uiso 1 1 calc R . . . .
Cl1 Cl 0.19697(17) 0.93632(16) 0.8271(2) 0.1190(10) Uani 1 1 d . . . . .
Cl2 Cl 0.01482(14) 0.91669(14) 0.82985(16) 0.0945(7) Uani 1 1 d . . . . .
Cl3 Cl 0.6801(2) 0.0190(2) 0.9303(2) 0.1480(13) Uani 1 1 d . . . . .
Cl4 Cl 0.5820(2) 0.1565(2) 0.8868(2) 0.1358(11) Uani 1 1 d . . . . .
N1 N 0.7682(3) 0.6385(3) 0.6593(3) 0.0364(10) Uani 1 1 d . . . . .
N2 N 0.8672(3) 0.5853(3) 0.8260(3) 0.0373(10) Uani 1 1 d . . . . .
N3 N 0.3010(3) 0.6787(3) 0.6120(3) 0.0367(10) Uani 1 1 d . . . . .
N4 N 0.2270(3) 0.6638(2) 0.7572(3) 0.0340(10) Uani 1 1 d . . . . .
N5 N 0.2802(2) 0.4128(2) 0.6615(2) 0.0296(9) Uani 1 1 d . . . . .
N6 N 0.3705(2) 0.2735(3) 0.6351(3) 0.0318(9) Uani 1 1 d . . . . .
N7 N -0.1837(2) 0.3308(3) 0.6707(3) 0.0321(9) Uani 1 1 d . . . . .
N8 N -0.2715(3) 0.1562(3) 0.6396(3) 0.0353(10) Uani 1 1 d . . . . .
O1 O 0.6427(2) 0.69813(19) 0.72830(19) 0.0284(7) Uani 1 1 d . . . . .
O2 O 0.8447(2) 0.6122(2) 0.6416(3) 0.0490(10) Uani 1 1 d . . . . .
O3 O 0.9498(2) 0.6087(2) 0.8073(3) 0.0544(11) Uani 1 1 d . . . . .
O4 O 0.6896(2) 0.5633(2) 0.8345(2) 0.0353(8) Uani 1 1 d . . . . .
O5 O 0.8112(2) 0.7501(2) 0.8546(2) 0.0412(9) Uani 1 1 d . . . . .
O6 O 0.6977(2) 0.8029(2) 0.8826(2) 0.0403(9) Uani 1 1 d . . . . .
O7 O 0.5233(2) 0.8343(2) 0.8496(3) 0.0502(10) Uani 1 1 d . . . . .
O8 O 0.3764(3) 0.8045(2) 0.8028(3) 0.0490(10) Uani 1 1 d . . . . .
O9 O 0.4746(2) 0.71384(19) 0.70997(19) 0.0286(7) Uani 1 1 d . . . . .
O10 O 0.3914(2) 0.6082(2) 0.8182(2) 0.0323(8) Uani 1 1 d . . . . .
O11 O 0.1567(2) 0.7123(2) 0.7276(3) 0.0483(10) Uani 1 1 d . . . . .
O12 O 0.2077(2) 0.6604(2) 0.5796(2) 0.0450(10) Uani 1 1 d . . . . .
O13 O 0.5659(2) 0.6466(2) 0.87634(19) 0.0321(8) Uani 1 1 d . . . . .
H13C H 0.592874 0.610100 0.862476 0.039 Uiso 1 1 d R . . . .
H13D H 0.502824 0.615860 0.852676 0.039 Uiso 1 1 d R . . . .
O14 O 0.1890(2) 0.2157(2) 0.5845(2) 0.0352(8) Uani 1 1 d . . . . .
O15 O 0.4574(2) 0.3064(2) 0.6788(2) 0.0407(9) Uani 1 1 d . . . . .
O16 O 0.3558(2) 0.4480(2) 0.6344(2) 0.0369(8) Uani 1 1 d . . . . .
O17 O 0.15148(19) 0.31104(18) 0.71597(19) 0.0264(7) Uani 1 1 d . . . . .
O18 O -0.0171(2) 0.27989(19) 0.71578(19) 0.0270(7) Uani 1 1 d . . . . .
O19 O 0.1963(2) 0.1742(2) 0.8332(2) 0.0353(8) Uani 1 1 d . . . . .
O20 O 0.3108(2) 0.2358(2) 0.7895(2) 0.0349(8) Uani 1 1 d . . . . .
O21 O 0.0171(2) 0.1473(2) 0.8332(2) 0.0408(9) Uani 1 1 d . . . . .
O22 O -0.1260(2) 0.1653(2) 0.7977(2) 0.0414(9) Uani 1 1 d . . . . .
O23 O 0.0637(2) 0.13806(19) 0.6573(2) 0.0339(8) Uani 1 1 d . . . . .
H23A H 0.012227 0.140352 0.627242 0.041 Uiso 1 1 d R . . . .
H23B H 0.094907 0.160032 0.618912 0.041 Uiso 1 1 d R . . . .
O24 O -0.1100(2) 0.1467(2) 0.6014(2) 0.0331(8) Uani 1 1 d . . . . .
O25 O -0.3368(3) 0.1579(3) 0.6846(3) 0.0573(11) Uani 1 1 d . U . . .
O26 O -0.2746(2) 0.3407(2) 0.6547(3) 0.0582(12) Uani 1 1 d . U . . .
Zn1 Zn 0.26016(3) 0.28517(3) 0.68068(3) 0.02852(14) Uani 1 1 d . . . . .
Zn2 Zn -0.14043(3) 0.21360(3) 0.68646(3) 0.02809(14) Uani 1 1 d . . . . .
Zn3 Zn 0.08658(3) 0.21276(3) 0.76234(3) 0.02810(14) Uani 1 1 d . . . . .
Zn4 Zn 0.35652(4) 0.69700(3) 0.74296(4) 0.03036(14) Uani 1 1 d . . . . .
Zn5 Zn 0.58345(4) 0.74892(3) 0.80999(3) 0.02878(14) Uani 1 1 d . . . . .
Zn6 Zn 0.75623(4) 0.64991(4) 0.78439(4) 0.03172(15) Uani 1 1 d . . . . .

loop_
_atom_site_aniso_label
_atom_site_aniso_U_11
_atom_site_aniso_U_22
_atom_site_aniso_U_33
_atom_site_aniso_U_23
_atom_site_aniso_U_13
_atom_site_aniso_U_12
C1 0.034(3) 0.029(3) 0.025(2) -0.004(2) 0.006(2) 0.002(2)
C2 0.034(3) 0.034(3) 0.036(3) -0.006(2) 0.011(2) 0.003(2)
C3 0.049(3) 0.031(3) 0.042(3) -0.003(2) 0.020(3) -0.004(2)
C4 0.057(4) 0.032(3) 0.031(3) -0.001(2) 0.017(3) 0.007(3)
C5 0.079(5) 0.036(3) 0.052(4) 0.010(3) 0.031(4) 0.012(3)
C6 0.094(5) 0.043(4) 0.053(4) 0.011(3) 0.025(4) 0.026(4)
C7 0.068(4) 0.065(4) 0.049(4) 0.016(3) 0.020(3) 0.033(4)
C8 0.052(4) 0.049(3) 0.039(3) 0.009(3) 0.014(3) 0.020(3)
C9 0.050(3) 0.031(3) 0.029(3) 0.000(2) 0.013(2) 0.015(2)
C10 0.036(3) 0.032(3) 0.027(3) 0.000(2) 0.007(2) 0.008(2)
C11 0.029(3) 0.039(3) 0.044(3) 0.008(3) 0.007(2) 0.013(2)
C12 0.031(3) 0.045(3) 0.076(4) 0.019(3) 0.023(3) 0.009(3)
C13 0.041(3) 0.049(4) 0.070(4) 0.017(3) 0.030(3) 0.016(3)
C14 0.042(3) 0.039(3) 0.034(3) 0.002(2) 0.019(3) 0.010(2)
C15 0.037(3) 0.030(3) 0.027(3) 0.004(2) 0.013(2) 0.005(2)
C16 0.047(3) 0.051(3) 0.031(3) -0.002(3) 0.017(3) 0.002(3)
C17 0.040(3) 0.053(3) 0.026(3) -0.001(2) 0.006(2) -0.005(3)
C18 0.031(3) 0.033(3) 0.029(3) 0.010(2) 0.006(2) 0.000(2)
C19 0.031(3) 0.023(2) 0.028(3) 0.009(2) 0.012(2) 0.005(2)
C20 0.031(2) 0.020(2) 0.024(2) 0.0052(19) 0.007(2) 0.0037(19)
C21 0.033(3) 0.044(3) 0.029(3) 0.014(2) 0.000(2) -0.006(2)
C22 0.036(3) 0.070(4) 0.076(5) 0.043(4) 0.016(3) 0.019(3)
C23 0.038(3) 0.039(3) 0.103(6) 0.036(4) 0.023(4) 0.019(3)
C24 0.028(3) 0.033(3) 0.038(3) 0.006(2) 0.013(2) 0.008(2)
C25 0.030(2) 0.025(2) 0.030(3) 0.002(2) 0.015(2) 0.006(2)
C26 0.033(3) 0.031(3) 0.024(2) -0.002(2) 0.013(2) 0.002(2)
C27 0.042(3) 0.031(3) 0.036(3) 0.000(2) 0.018(2) 0.005(2)
C28 0.038(3) 0.038(3) 0.039(3) -0.008(2) 0.016(3) -0.008(2)
C29 0.060(4) 0.026(3) 0.040(3) 0.001(2) 0.025(3) -0.004(3)
C30 0.058(4) 0.029(3) 0.031(3) 0.003(2) 0.017(3) 0.004(3)
C31 0.041(3) 0.028(3) 0.021(2) 0.000(2) 0.011(2) 0.007(2)
C32 0.044(3) 0.032(3) 0.025(2) 0.005(2) 0.015(2) 0.014(2)
C33 0.028(2) 0.035(3) 0.028(2) 0.004(2) 0.011(2) 0.009(2)
C34 0.031(3) 0.029(3) 0.026(2) 0.001(2) 0.013(2) 0.007(2)
C35 0.037(3) 0.049(4) 0.064(4) -0.006(3) 0.009(3) -0.008(3)
C36 0.030(3) 0.033(3) 0.032(3) 0.008(2) 0.006(2) 0.000(2)
C37 0.050(4) 0.061(4) 0.134(7) -0.039(5) 0.024(5) 0.012(4)
C38 0.043(3) 0.032(3) 0.058(4) -0.007(3) 0.017(3) 0.009(3)
C39 0.044(3) 0.030(3) 0.028(3) 0.007(2) 0.009(2) 0.003(2)
C40 0.044(3) 0.043(3) 0.035(3) 0.004(3) 0.006(3) -0.009(3)
C41 0.066(4) 0.040(3) 0.032(3) 0.001(3) -0.001(3) -0.010(3)
C42 0.075(4) 0.027(3) 0.030(3) 0.002(2) 0.014(3) 0.003(3)
C43 0.116(6) 0.041(4) 0.033(3) -0.001(3) 0.016(4) 0.006(4)
C44 0.122(7) 0.042(4) 0.048(4) 0.005(3) 0.044(5) 0.025(4)
C45 0.087(5) 0.041(3) 0.047(4) 0.010(3) 0.035(4) 0.024(3)
C46 0.067(4) 0.031(3) 0.038(3) 0.005(2) 0.025(3) 0.017(3)
C47 0.064(4) 0.020(2) 0.029(3) 0.006(2) 0.018(3) 0.008(2)
C48 0.042(3) 0.026(3) 0.027(3) 0.003(2) 0.013(2) 0.006(2)
C49 0.036(3) 0.032(3) 0.032(3) 0.003(2) 0.017(2) 0.008(2)
C50 0.026(3) 0.054(3) 0.035(3) -0.012(3) 0.006(2) -0.002(2)
C51 0.029(3) 0.049(3) 0.039(3) -0.015(3) 0.014(2) -0.008(2)
C52 0.038(3) 0.028(3) 0.042(3) 0.004(2) 0.016(2) 0.000(2)
C53 0.031(3) 0.033(3) 0.033(3) 0.005(2) 0.011(2) 0.007(2)
C54 0.038(3) 0.033(3) 0.047(3) 0.014(2) 0.011(3) 0.007(2)
C55 0.036(3) 0.032(3) 0.048(3) 0.010(2) 0.007(3) 0.010(2)
C56 0.026(2) 0.031(3) 0.034(3) 0.001(2) 0.004(2) 0.009(2)
C57 0.026(2) 0.024(2) 0.027(2) -0.002(2) 0.006(2) 0.0023(19)
C58 0.029(2) 0.028(3) 0.024(2) 0.002(2) 0.007(2) 0.007(2)
C59 0.029(3) 0.030(3) 0.036(3) -0.002(2) -0.001(2) 0.011(2)
C60 0.030(3) 0.097(4) 0.069(4) -0.045(4) 0.023(3) -0.010(3)
C61 0.033(6) 0.069(6) 0.050(7) -0.001(5) 0.021(6) -0.002(4)
C61' 0.030(6) 0.101(7) 0.042(7) -0.016(5) 0.022(6) 0.003(6)
C62 0.024(3) 0.041(3) 0.041(3) 0.005(3) 0.007(2) -0.004(2)
C63 0.030(3) 0.022(2) 0.036(3) 0.005(2) 0.009(2) 0.001(2)
C64 0.037(3) 0.023(3) 0.038(3) 0.008(2) 0.005(2) 0.003(2)
C65 0.035(3) 0.040(3) 0.046(3) 0.002(3) 0.002(3) 0.004(2)
C66 0.041(3) 0.047(4) 0.053(4) 0.002(3) -0.002(3) 0.000(3)
C67 0.060(4) 0.046(4) 0.045(4) -0.009(3) -0.004(3) -0.003(3)
C68 0.061(4) 0.036(3) 0.038(3) -0.004(3) 0.008(3) 0.005(3)
C69 0.048(3) 0.023(3) 0.041(3) 0.006(2) 0.011(3) 0.005(2)
C70 0.043(3) 0.026(3) 0.045(3) 0.000(2) 0.018(3) 0.007(2)
C71 0.032(3) 0.027(3) 0.040(3) 0.000(2) 0.008(2) 0.002(2)
C72 0.034(3) 0.024(2) 0.035(3) 0.006(2) 0.012(2) 0.004(2)
C73 0.033(3) 0.030(3) 0.031(3) 0.000(2) 0.010(2) 0.015(2)
C74 0.036(3) 0.062(4) 0.037(3) 0.011(3) 0.005(2) 0.015(3)
C75 0.031(3) 0.031(3) 0.041(3) 0.003(2) 0.015(2) 0.002(2)
C76 0.040(3) 0.060(4) 0.044(3) 0.020(3) 0.014(3) 0.005(3)
C77 0.100(7) 0.057(5) 0.225(12) -0.014(6) 0.095(8) 0.000(5)
C78 0.205(14) 0.157(11) 0.160(11) 0.053(9) 0.079(11) 0.126(11)
Cl1 0.0949(17) 0.1052(18) 0.183(3) 0.0365(19) 0.0749(19) 0.0320(15)
Cl2 0.0695(13) 0.0880(15) 0.1181(18) 0.0082(13) 0.0156(13) -0.0016(11)
Cl3 0.153(3) 0.158(3) 0.167(3) 0.050(2) 0.088(3) 0.050(2)
Cl4 0.101(2) 0.160(3) 0.143(3) -0.019(2) 0.0162(19) 0.035(2)
N1 0.035(2) 0.041(3) 0.041(3) 0.006(2) 0.020(2) 0.015(2)
N2 0.025(2) 0.041(3) 0.050(3) 0.014(2) 0.012(2) 0.0105(19)
N3 0.025(2) 0.038(2) 0.046(3) 0.020(2) 0.007(2) 0.0017(18)
N4 0.024(2) 0.032(2) 0.050(3) 0.014(2) 0.013(2) 0.0119(18)
N5 0.024(2) 0.035(2) 0.033(2) -0.0022(18) 0.0159(18) -0.0012(18)
N6 0.020(2) 0.040(2) 0.035(2) -0.0029(19) 0.0056(18) 0.0035(18)
N7 0.019(2) 0.039(2) 0.039(2) -0.001(2) 0.0038(18) 0.0092(18)
N8 0.025(2) 0.046(3) 0.037(2) 0.002(2) 0.0113(19) 0.0014(19)
O1 0.0259(17) 0.0330(18) 0.0285(18) 0.0010(14) 0.0085(15) 0.0092(14)
O2 0.036(2) 0.055(2) 0.066(3) -0.002(2) 0.025(2) 0.0184(19)
O3 0.029(2) 0.056(3) 0.085(3) 0.033(2) 0.022(2) 0.0159(18)
O4 0.0267(18) 0.039(2) 0.042(2) 0.0108(17) 0.0108(16) 0.0097(15)
O5 0.0307(19) 0.045(2) 0.046(2) -0.0022(18) 0.0066(17) 0.0036(17)
O6 0.031(2) 0.049(2) 0.038(2) -0.0083(17) 0.0072(17) -0.0007(17)
O7 0.038(2) 0.049(2) 0.064(3) -0.018(2) 0.011(2) 0.0145(19)
O8 0.038(2) 0.038(2) 0.077(3) -0.006(2) 0.024(2) 0.0093(18)
O9 0.0250(17) 0.0344(18) 0.0280(17) 0.0023(14) 0.0088(14) 0.0057(14)
O10 0.0256(17) 0.0369(19) 0.0391(19) 0.0143(16) 0.0146(15) 0.0086(15)
O11 0.0299(19) 0.044(2) 0.079(3) 0.030(2) 0.023(2) 0.0185(17)
O12 0.0216(17) 0.056(2) 0.053(2) 0.022(2) 0.0021(17) 0.0020(17)
O13 0.0297(18) 0.0357(19) 0.0315(18) 0.0054(15) 0.0076(15) 0.0067(15)
O14 0.0284(18) 0.043(2) 0.0337(19) -0.0021(16) 0.0094(16) 0.0017(16)
O15 0.0221(17) 0.054(2) 0.047(2) -0.0141(18) 0.0095(16) 0.0038(16)
O16 0.0303(19) 0.041(2) 0.046(2) 0.0014(17) 0.0229(17) -0.0011(16)
O17 0.0231(16) 0.0260(17) 0.0334(18) 0.0076(14) 0.0111(14) 0.0081(13)
O18 0.0228(16) 0.0284(17) 0.0310(17) 0.0042(14) 0.0081(14) 0.0056(14)
O19 0.0250(18) 0.039(2) 0.041(2) 0.0115(16) 0.0063(16) 0.0079(15)
O20 0.0288(18) 0.044(2) 0.0355(19) 0.0055(16) 0.0124(16) 0.0112(16)
O21 0.035(2) 0.041(2) 0.051(2) 0.0206(18) 0.0165(18) 0.0087(17)
O22 0.0278(19) 0.058(2) 0.038(2) 0.0155(18) 0.0076(17) 0.0051(17)
O23 0.0262(17) 0.0332(19) 0.042(2) -0.0024(16) 0.0070(16) 0.0057(15)
O24 0.0242(17) 0.0346(19) 0.040(2) -0.0084(16) 0.0082(16) 0.0015(15)
O25 0.033(2) 0.087(3) 0.056(3) -0.016(2) 0.025(2) -0.005(2)
O26 0.0197(18) 0.052(2) 0.103(3) 0.019(2) 0.014(2) 0.0121(17)
Zn1 0.0233(3) 0.0341(3) 0.0314(3) 0.0011(2) 0.0117(2) 0.0061(2)
Zn2 0.0217(3) 0.0320(3) 0.0315(3) 0.0017(2) 0.0079(2) 0.0049(2)
Zn3 0.0220(3) 0.0300(3) 0.0348(3) 0.0087(2) 0.0099(2) 0.0076(2)
Zn4 0.0248(3) 0.0292(3) 0.0398(3) 0.0098(3) 0.0120(3) 0.0061(2)
Zn5 0.0252(3) 0.0311(3) 0.0306(3) -0.0013(2) 0.0076(2) 0.0052(2)
Zn6 0.0262(3) 0.0362(3) 0.0352(3) 0.0076(3) 0.0097(3) 0.0100(2)

loop_
_atom_type_symbol
_atom_type_description
_atom_type_scat_dispersion_real
_atom_type_scat_dispersion_imag
_atom_type_scat_source
C C 0.0033 0.0016 'International Tables Vol C Tables 4.2.6.8 and 6.1.1.4'
H H 0.0000 0.0000 'International Tables Vol C Tables 4.2.6.8 and 6.1.1.4'
Cl Cl 0.1484 0.1585 'International Tables Vol C Tables 4.2.6.8 and 6.1.1.4'
N N 0.0061 0.0033 'International Tables Vol C Tables 4.2.6.8 and 6.1.1.4'
O O 0.0106 0.0060 'International Tables Vol C Tables 4.2.6.8 and 6.1.1.4'
Zn Zn 0.2839 1.4301 'International Tables Vol C Tables 4.2.6.8 and 6.1.1.4'

loop_
_geom_angle_atom_site_label_1
_geom_angle_atom_site_label_2
_geom_angle_atom_site_label_3
_geom_angle
C10 C1 C2 118.3(4)
O4 C1 C2 116.6(4)
O4 C1 C10 125.1(4)
C1 C2 H2 118.6
C3 C2 C1 122.9(5)
C3 C2 H2 118.6
C2 C3 H3 119.7
C2 C3 C4 120.7(5)
C4 C3 H3 119.7
C3 C4 C5 121.3(5)
C3 C4 C9 119.2(5)
C9 C4 C5 119.4(5)
C4 C5 H5 119.2
C6 C5 C4 121.6(6)
C6 C5 H5 119.2
C5 C6 H6 120.1
C5 C6 C7 119.7(6)
C7 C6 H6 120.1
C6 C7 H7 119.8
C8 C7 C6 120.3(6)
C8 C7 H7 119.8
C7 C8 H8 119.0
C7 C8 C9 122.0(6)
C9 C8 H8 119.0
C4 C9 C10 119.6(5)
C8 C9 C4 117.0(5)
C8 C9 C10 123.4(5)
C1 C10 C9 119.2(4)
C1 C10 C11 122.2(4)
C11 C10 C9 118.5(4)
C10 C11 H11 116.6
N2 C11 C10 126.8(4)
N2 C11 H11 116.6
H12A C12 H12B 107.8
C13 C12 H12A 109.1
C13 C12 H12B 109.1
O3 C12 H12A 109.1
O3 C12 H12B 109.1
O3 C12 C13 112.5(5)
C12 C13 H13A 108.6
C12 C13 H13B 108.6
H13A C13 H13B 107.6
O2 C13 C12 114.6(4)
O2 C13 H13A 108.6
O2 C13 H13B 108.6
C15 C14 H14 116.9
N1 C14 H14 116.9
N1 C14 C15 126.1(4)
C16 C15 C14 117.0(4)
C20 C15 C14 122.8(5)
C20 C15 C16 120.2(4)
C15 C16 H16 119.4
C17 C16 C15 121.2(5)
C17 C16 H16 119.4
C16 C17 H17 120.1
C16 C17 C18 119.7(5)
C18 C17 H17 120.1
C17 C18 C21 116.0(5)
C19 C18 C17 120.7(4)
C19 C18 C21 123.3(5)
C18 C19 C20 120.0(4)
O9 C19 C18 124.0(4)
O9 C19 C20 116.0(4)
C15 C20 C19 118.2(4)
O1 C20 C15 123.4(4)
O1 C20 C19 118.4(4)
C18 C21 H21 117.2
N3 C21 C18 125.5(5)
N3 C21 H21 117.2
H22A C22 H22B 107.5
C23 C22 H22A 108.4
C23 C22 H22B 108.4
O12 C22 H22A 108.4
O12 C22 H22B 108.4
O12 C22 C23 115.5(5)
C22 C23 H23C 109.1
C22 C23 H23D 109.1
H23C C23 H23D 107.9
O11 C23 C22 112.3(5)
O11 C23 H23C 109.1
O11 C23 H23D 109.1
C25 C24 H24 117.0
N4 C24 H24 117.0
N4 C24 C25 126.0(4)
C24 C25 C26 117.7(4)
C34 C25 C24 122.8(4)
C34 C25 C26 119.5(4)
C27 C26 C25 123.0(4)
C27 C26 C31 117.9(4)
C31 C26 C25 119.1(4)
C26 C27 H27 120.0
C28 C27 C26 119.9(5)
C28 C27 H27 120.0
C27 C28 H28 118.9
C27 C28 C29 122.1(5)
C29 C28 H28 118.9
C28 C29 H29 120.3
C30 C29 C28 119.5(5)
C30 C29 H29 120.3
C29 C30 H30 119.4
C29 C30 C31 121.1(5)
C31 C30 H30 119.4
C30 C31 C26 119.4(5)
C32 C31 C26 119.3(4)
C32 C31 C30 121.3(4)
C31 C32 H32 119.5
C33 C32 C31 121.1(4)
C33 C32 H32 119.5
C32 C33 H33 119.0
C32 C33 C34 122.0(4)
C34 C33 H33 119.0
C25 C34 C33 118.9(4)
O10 C34 C25 124.0(4)
O10 C34 C33 117.2(4)
H35A C35 H35B 109.5
H35A C35 H35C 109.5
H35B C35 H35C 109.5
C36 C35 H35A 109.5
C36 C35 H35B 109.5
C36 C35 H35C 109.5
O5 C36 C35 118.5(5)
O5 C36 O6 124.7(5)
O6 C36 C35 116.7(5)
H37A C37 H37B 109.5
H37A C37 H37C 109.5
H37B C37 H37C 109.5
C38 C37 H37A 109.5
C38 C37 H37B 109.5
C38 C37 H37C 109.5
O7 C38 C37 117.1(6)
O7 C38 O8 126.4(5)
O8 C38 C37 116.4(5)
C48 C39 C40 118.2(5)
O14 C39 C40 116.8(5)
O14 C39 C48 125.1(5)
C39 C40 H40 119.0
C41 C40 C39 122.0(5)
C41 C40 H40 119.0
C40 C41 H41 119.2
C40 C41 C42 121.7(6)
C42 C41 H41 119.2
C41 C42 C43 120.8(6)
C41 C42 C47 119.6(5)
C47 C42 C43 119.6(6)
C42 C43 H43 119.9
C44 C43 C42 120.3(7)
C44 C43 H43 119.9
C43 C44 H44 120.0
C43 C44 C45 119.9(6)
C45 C44 H44 120.0
C44 C45 H45 119.7
C46 C45 C44 120.6(6)
C46 C45 H45 119.7
C45 C46 H46 119.2
C45 C46 C47 121.7(6)
C47 C46 H46 119.2
C42 C47 C46 118.0(5)
C42 C47 C48 118.7(5)
C46 C47 C48 123.3(5)
C39 C48 C47 119.7(5)
C39 C48 C49 122.5(4)
C49 C48 C47 117.7(4)
C48 C49 H49 116.9
N6 C49 C48 126.2(4)
N6 C49 H49 116.9
H50A C50 H50B 107.7
C51 C50 H50A 108.8
C51 C50 H50B 108.8
O15 C50 H50A 108.8
O15 C50 H50B 108.8
O15 C50 C51 113.8(4)
C50 C51 H51A 108.4
C50 C51 H51B 108.4
H51A C51 H51B 107.4
O16 C51 C50 115.6(4)
O16 C51 H51A 108.4
O16 C51 H51B 108.4
C53 C52 H52 117.2
N5 C52 H52 117.2
N5 C52 C53 125.6(4)
C54 C53 C52 116.9(4)
C58 C53 C52 123.5(4)
C58 C53 C54 119.5(4)
C53 C54 H54 119.7
C55 C54 C53 120.5(5)
C55 C54 H54 119.7
C54 C55 H55 119.5
C54 C55 C56 121.0(5)
C56 C55 H55 119.5
C55 C56 C59 117.0(4)
C57 C56 C55 119.9(4)
C57 C56 C59 123.1(4)
C56 C57 C58 119.5(4)
O18 C57 C56 122.7(4)
O18 C57 C58 117.8(4)
C53 C58 C57 119.5(4)
O17 C58 C53 123.3(4)
O17 C58 C57 117.2(4)
C56 C59 H59 117.0
N7 C59 C56 126.0(4)
N7 C59 H59 117.0
H60A C60 H60B 108.5
H60C C60 H60D 106.5
C61 C60 H60A 110.2
C61 C60 H60B 110.2
C61' C60 H60C 106.4
C61' C60 H60D 106.4
C61' C60 O26 123.6(6)
O26 C60 H60A 110.2
O26 C60 H60B 110.2
O26 C60 H60C 106.4
O26 C60 H60D 106.4
O26 C60 C61 107.5(6)
C60 C61 H61A 106.6
C60 C61 H61B 106.6
H61A C61 H61B 106.5
O25 C61 C60 123.0(9)
O25 C61 H61A 106.6
O25 C61 H61B 106.6
C60 C61' H61C 107.3
C60 C61' H61D 107.3
C60 C61' O25 120.1(9)
H61C C61' H61D 106.9
O25 C61' H61C 107.3
O25 C61' H61D 107.3
C63 C62 H62 116.7
N8 C62 H62 116.7
N8 C62 C63 126.6(4)
C64 C63 C62 118.4(4)
C72 C63 C62 121.3(5)
C72 C63 C64 120.3(4)
C65 C64 C63 124.1(5)
C65 C64 C69 116.2(5)
C69 C64 C63 119.7(4)
C64 C65 H65 119.3
C66 C65 C64 121.4(5)
C66 C65 H65 119.3
C65 C66 H66 119.2
C65 C66 C67 121.6(6)
C67 C66 H66 119.2
C66 C67 H67 120.3
C68 C67 C66 119.3(6)
C68 C67 H67 120.3
C67 C68 H68 119.6
C67 C68 C69 120.8(5)
C69 C68 H68 119.6
C68 C69 C64 120.6(5)
C68 C69 C70 121.2(5)
C70 C69 C64 118.1(5)
C69 C70 H70 119.0
C71 C70 C69 122.0(5)
C71 C70 H70 119.0
C70 C71 H71 119.1
C70 C71 C72 121.7(5)
C72 C71 H71 119.1
C63 C72 C71 118.2(5)
O24 C72 C63 125.0(4)
O24 C72 C71 116.8(4)
O19 C73 C74 117.4(4)
O19 C73 O20 125.8(4)
O20 C73 C74 116.8(4)
C73 C74 H74A 109.5
C73 C74 H74B 109.5
C73 C74 H74C 109.5
H74A C74 H74B 109.5
H74A C74 H74C 109.5
H74B C74 H74C 109.5
O21 C75 C76 117.8(5)
O22 C75 C76 116.0(4)
O22 C75 O21 126.2(4)
C75 C76 H76A 109.5
C75 C76 H76B 109.5
C75 C76 H76C 109.5
H76A C76 H76B 109.5
H76A C76 H76C 109.5
H76B C76 H76C 109.5
H77A C77 H77B 107.5
Cl1 C77 H77A 108.6
Cl1 C77 H77B 108.6
Cl1 C77 Cl2 114.8(5)
Cl2 C77 H77A 108.6
Cl2 C77 H77B 108.6
H78A C78 H78B 107.6
Cl3 C78 H78A 108.6
Cl3 C78 H78B 108.6
Cl3 C78 Cl4 114.7(8)
Cl4 C78 H78A 108.6
Cl4 C78 H78B 108.6
C14 N1 O2 109.5(4)
C14 N1 Zn6 123.6(3)
O2 N1 Zn6 121.8(3)
C11 N2 O3 110.2(4)
C11 N2 Zn6 126.5(3)
O3 N2 Zn6 123.3(3)
C21 N3 O12 108.7(4)
C21 N3 Zn4 126.4(3)
O12 N3 Zn4 120.0(3)
C24 N4 O11 109.8(4)
C24 N4 Zn4 127.0(3)
O11 N4 Zn4 123.1(3)
C52 N5 O16 109.4(4)
C52 N5 Zn1 124.2(3)
O16 N5 Zn1 120.2(3)
C49 N6 O15 110.2(4)
C49 N6 Zn1 127.0(3)
O15 N6 Zn1 122.6(3)
C59 N7 O26 109.2(4)
C59 N7 Zn2 125.5(3)
O26 N7 Zn2 121.7(3)
C62 N8 O25 109.4(4)
C62 N8 Zn2 126.9(3)
O25 N8 Zn2 122.4(3)
C20 O1 Zn5 113.0(3)
C20 O1 Zn6 124.8(3)
Zn6 O1 Zn5 114.75(15)
N1 O2 C13 112.1(4)
C12 O3 N2 111.1(4)
C1 O4 Zn6 132.1(3)
C36 O5 Zn6 132.2(3)
C36 O6 Zn5 137.7(3)
C38 O7 Zn5 137.6(4)
C38 O8 Zn4 131.9(3)
C19 O9 Zn4 127.6(3)
C19 O9 Zn5 113.3(3)
Zn4 O9 Zn5 113.71(14)
C34 O10 Zn4 132.6(3)
N4 O11 C23 109.9(4)
N3 O12 C22 111.6(4)
H13C O13 H13D 96.3
Zn5 O13 H13C 109.5
Zn5 O13 H13D 110.1
C39 O14 Zn1 131.2(3)
N6 O15 C50 110.5(3)
N5 O16 C51 112.4(3)
C58 O17 Zn1 125.1(3)
C58 O17 Zn3 113.1(3)
Zn1 O17 Zn3 114.14(14)
C57 O18 Zn2 126.8(3)
C57 O18 Zn3 112.3(3)
Zn2 O18 Zn3 115.29(14)
C73 O19 Zn3 134.0(3)
C73 O20 Zn1 133.8(3)
C75 O21 Zn3 138.6(3)
C75 O22 Zn2 129.3(3)
H23A O23 H23B 97.7
Zn3 O23 H23A 109.5
Zn3 O23 H23B 112.2
C72 O24 Zn2 132.2(3)
C61 O25 N8 117.3(6)
N8 O25 C61' 108.7(5)
N7 O26 C60 113.3(4)
N6 Zn1 N5 88.15(15)
O14 Zn1 N5 116.70(15)
O14 Zn1 N6 87.58(15)
O14 Zn1 O17 92.88(13)
O14 Zn1 O20 120.51(15)
O17 Zn1 N5 84.56(13)
O17 Zn1 N6 172.06(14)
O20 Zn1 N5 122.79(15)
O20 Zn1 N6 93.60(14)
O20 Zn1 O17 92.99(12)
N8 Zn2 N7 90.78(16)
O18 Zn2 N7 83.62(14)
O18 Zn2 N8 171.18(14)
O22 Zn2 N7 117.85(16)
O22 Zn2 N8 94.13(15)
O22 Zn2 O18 94.51(13)
O24 Zn2 N7 126.84(15)
O24 Zn2 N8 86.53(15)
O24 Zn2 O18 91.36(13)
O24 Zn2 O22 115.30(15)
O17 Zn3 O18 79.65(11)
O19 Zn3 O17 95.30(13)
O19 Zn3 O18 163.17(14)
O19 Zn3 O21 88.50(13)
O19 Zn3 O23 100.67(14)
O21 Zn3 O17 160.39(14)
O21 Zn3 O18 91.20(13)
O21 Zn3 O23 102.65(15)
O23 Zn3 O17 95.55(13)
O23 Zn3 O18 95.82(13)
N3 Zn4 N4 87.12(16)
O8 Zn4 N3 123.96(17)
O8 Zn4 N4 95.49(16)
O8 Zn4 O9 94.44(14)
O9 Zn4 N3 83.74(14)
O9 Zn4 N4 169.17(15)
O10 Zn4 N3 123.44(16)
O10 Zn4 N4 86.61(14)
O10 Zn4 O8 112.59(16)
O10 Zn4 O9 93.57(12)
O1 Zn5 O9 79.32(12)
O6 Zn5 O1 93.50(14)
O6 Zn5 O9 164.11(13)
O6 Zn5 O13 99.83(14)
O7 Zn5 O1 154.48(15)
O7 Zn5 O6 88.62(16)
O7 Zn5 O9 91.92(14)
O7 Zn5 O13 107.47(15)
O13 Zn5 O1 97.23(12)
O13 Zn5 O9 95.15(13)
N2 Zn6 N1 89.08(16)
O1 Zn6 N1 83.97(14)
O1 Zn6 N2 170.56(16)
O4 Zn6 N1 122.03(16)
O4 Zn6 N2 86.92(14)
O4 Zn6 O1 91.35(13)
O4 Zn6 O5 117.40(15)
O5 Zn6 N1 120.57(16)
O5 Zn6 N2 94.77(17)
O5 Zn6 O1 94.26(14)

loop_
_geom_bond_atom_site_label_1
_geom_bond_atom_site_label_2
_geom_bond_distance
C1 C2 1.418(7)
C1 C10 1.400(7)
C1 O4 1.316(6)
C2 H2 0.9500
C2 C3 1.356(7)
C3 H3 0.9500
C3 C4 1.404(8)
C4 C5 1.410(7)
C4 C9 1.409(7)
C5 H5 0.9500
C5 C6 1.351(9)
C6 H6 0.9500
C6 C7 1.382(9)
C7 H7 0.9500
C7 C8 1.367(8)
C8 H8 0.9500
C8 C9 1.408(7)
C9 C10 1.462(7)
C10 C11 1.447(7)
C11 H11 0.9500
C11 N2 1.281(6)
C12 H12A 0.9900
C12 H12B 0.9900
C12 C13 1.480(9)
C12 O3 1.417(6)
C13 H13A 0.9900
C13 H13B 0.9900
C13 O2 1.430(7)
C14 H14 0.9500
C14 C15 1.452(7)
C14 N1 1.268(7)
C15 C16 1.409(7)
C15 C20 1.408(6)
C16 H16 0.9500
C16 C17 1.356(8)
C17 H17 0.9500
C17 C18 1.416(7)
C18 C19 1.380(7)
C18 C21 1.453(7)
C19 C20 1.431(6)
C19 O9 1.322(5)
C20 O1 1.311(6)
C21 H21 0.9500
C21 N3 1.284(7)
C22 H22A 0.9900
C22 H22B 0.9900
C22 C23 1.497(9)
C22 O12 1.430(7)
C23 H23C 0.9900
C23 H23D 0.9900
C23 O11 1.430(6)
C24 H24 0.9500
C24 C25 1.444(6)
C24 N4 1.277(6)
C25 C26 1.453(6)
C25 C34 1.400(6)
C26 C27 1.417(7)
C26 C31 1.422(6)
C27 H27 0.9500
C27 C28 1.376(7)
C28 H28 0.9500
C28 C29 1.377(8)
C29 H29 0.9500
C29 C30 1.360(8)
C30 H30 0.9500
C30 C31 1.414(7)
C31 C32 1.403(7)
C32 H32 0.9500
C32 C33 1.359(7)
C33 H33 0.9500
C33 C34 1.419(6)
C34 O10 1.324(5)
C35 H35A 0.9800
C35 H35B 0.9800
C35 H35C 0.9800
C35 C36 1.478(8)
C36 O5 1.258(6)
C36 O6 1.262(6)
C37 H37A 0.9800
C37 H37B 0.9800
C37 H37C 0.9800
C37 C38 1.501(8)
C38 O7 1.238(6)
C38 O8 1.264(7)
C39 C40 1.421(7)
C39 C48 1.405(7)
C39 O14 1.319(6)
C40 H40 0.9500
C40 C41 1.357(8)
C41 H41 0.9500
C41 C42 1.398(8)
C42 C43 1.423(8)
C42 C47 1.404(8)
C43 H43 0.9500
C43 C44 1.373(10)
C44 H44 0.9500
C44 C45 1.386(10)
C45 H45 0.9500
C45 C46 1.367(7)
C46 H46 0.9500
C46 C47 1.405(8)
C47 C48 1.473(6)
C48 C49 1.433(7)
C49 H49 0.9500
C49 N6 1.288(6)
C50 H50A 0.9900
C50 H50B 0.9900
C50 C51 1.493(8)
C50 O15 1.428(6)
C51 H51A 0.9900
C51 H51B 0.9900
C51 O16 1.445(6)
C52 H52 0.9500
C52 C53 1.446(7)
C52 N5 1.276(6)
C53 C54 1.422(7)
C53 C58 1.400(6)
C54 H54 0.9500
C54 C55 1.352(7)
C55 H55 0.9500
C55 C56 1.404(7)
C56 C57 1.401(6)
C56 C59 1.443(7)
C57 C58 1.419(6)
C57 O18 1.324(5)
C58 O17 1.322(5)
C59 H59 0.9500
C59 N7 1.271(6)
C60 H60A 0.9900
C60 H60B 0.9900
C60 H60C 0.9900
C60 H60D 0.9900
C60 C61 1.586(14)
C60 C61' 1.344(12)
C60 O26 1.437(8)
C61 H61A 0.9900
C61 H61B 0.9900
C61 O25 1.233(13)
C61' H61C 0.9900
C61' H61D 0.9900
C61' O25 1.521(13)
C62 H62 0.9500
C62 C63 1.445(7)
C62 N8 1.283(7)
C63 C64 1.441(7)
C63 C72 1.404(7)
C64 C65 1.423(7)
C64 C69 1.425(7)
C65 H65 0.9500
C65 C66 1.365(8)
C66 H66 0.9500
C66 C67 1.383(8)
C67 H67 0.9500
C67 C68 1.369(8)
C68 H68 0.9500
C68 C69 1.403(8)
C69 C70 1.419(7)
C70 H70 0.9500
C70 C71 1.349(7)
C71 H71 0.9500
C71 C72 1.432(7)
C72 O24 1.313(6)
C73 C74 1.504(7)
C73 O19 1.256(6)
C73 O20 1.257(5)
C74 H74A 0.9800
C74 H74B 0.9800
C74 H74C 0.9800
C75 C76 1.496(7)
C75 O21 1.256(6)
C75 O22 1.251(6)
C76 H76A 0.9800
C76 H76B 0.9800
C76 H76C 0.9800
C77 H77A 0.9900
C77 H77B 0.9900
C77 Cl1 1.672(8)
C77 Cl2 1.722(8)
C78 H78A 0.9900
C78 H78B 0.9900
C78 Cl3 1.668(11)
C78 Cl4 1.753(10)
N1 O2 1.424(5)
N1 Zn6 2.129(4)
N2 O3 1.420(5)
N2 Zn6 2.121(4)
N3 O12 1.422(5)
N3 Zn4 2.116(4)
N4 O11 1.428(5)
N4 Zn4 2.118(4)
N5 O16 1.433(4)
N5 Zn1 2.116(4)
N6 O15 1.412(5)
N6 Zn1 2.092(4)
N7 O26 1.419(5)
N7 Zn2 2.114(4)
N8 O25 1.419(5)
N8 Zn2 2.108(4)
O1 Zn5 2.054(3)
O1 Zn6 2.046(3)
O4 Zn6 1.969(3)
O5 Zn6 1.979(4)
O6 Zn5 1.988(4)
O7 Zn5 1.985(3)
O8 Zn4 1.971(4)
O9 Zn4 2.056(3)
O9 Zn5 2.071(3)
O10 Zn4 1.954(3)
O13 H13C 0.8401
O13 H13D 1.0338
O13 Zn5 2.033(3)
O14 Zn1 1.959(3)
O17 Zn1 2.036(3)
O17 Zn3 2.055(3)
O18 Zn2 2.046(3)
O18 Zn3 2.068(3)
O19 Zn3 1.998(3)
O20 Zn1 1.985(3)
O21 Zn3 2.021(3)
O22 Zn2 1.969(3)
O23 H23A 0.8400
O23 H23B 0.9426
O23 Zn3 2.048(3)
O24 Zn2 1.968(3)

loop_
_geom_torsion_atom_site_label_1
_geom_torsion_atom_site_label_2
_geom_torsion_atom_site_label_3
_geom_torsion_atom_site_label_4
_geom_torsion
C1 C2 C3 C4 1.8(8)
C1 C10 C11 N2 4.6(9)
C2 C1 C10 C9 -1.5(7)
C2 C1 C10 C11 176.0(5)
C2 C1 O4 Zn6 178.7(3)
C2 C3 C4 C5 178.1(5)
C2 C3 C4 C9 -0.4(8)
C3 C4 C5 C6 -178.6(6)
C3 C4 C9 C8 176.6(5)
C3 C4 C9 C10 -1.8(7)
C4 C5 C6 C7 1.2(10)
C4 C9 C10 C1 2.8(7)
C4 C9 C10 C11 -174.8(5)
C5 C4 C9 C8 -1.9(7)
C5 C4 C9 C10 179.6(5)
C5 C6 C7 C8 -0.2(10)
C6 C7 C8 C9 -1.9(9)
C7 C8 C9 C4 2.9(8)
C7 C8 C9 C10 -178.7(5)
C8 C9 C10 C1 -175.6(5)
C8 C9 C10 C11 6.9(8)
C9 C4 C5 C6 -0.1(9)
C9 C10 C11 N2 -177.9(5)
C10 C1 C2 C3 -0.8(7)
C10 C1 O4 Zn6 -0.7(7)
C10 C11 N2 O3 -178.8(5)
C10 C11 N2 Zn6 0.4(8)
C11 N2 O3 C12 -175.6(5)
C12 C13 O2 N1 63.8(6)
C13 C12 O3 N2 -91.9(5)
C14 C15 C16 C17 -180.0(5)
C14 C15 C20 C19 179.7(4)
C14 C15 C20 O1 1.7(7)
C14 N1 O2 C13 138.0(5)
C15 C14 N1 O2 174.2(4)
C15 C14 N1 Zn6 19.2(7)
C15 C16 C17 C18 -0.1(8)
C15 C20 O1 Zn5 178.5(3)
C15 C20 O1 Zn6 -33.3(5)
C16 C15 C20 C19 -0.7(6)
C16 C15 C20 O1 -178.7(4)
C16 C17 C18 C19 0.1(8)
C16 C17 C18 C21 -177.5(5)
C17 C18 C19 C20 -0.4(7)
C17 C18 C19 O9 178.3(4)
C17 C18 C21 N3 176.3(5)
C18 C19 C20 C15 0.7(6)
C18 C19 C20 O1 178.8(4)
C18 C19 O9 Zn4 28.6(6)
C18 C19 O9 Zn5 -179.2(3)
C18 C21 N3 O12 -171.7(4)
C18 C21 N3 Zn4 -17.0(7)
C19 C18 C21 N3 -1.2(8)
C19 C20 O1 Zn5 0.5(5)
C19 C20 O1 Zn6 148.7(3)
C20 C15 C16 C17 0.4(8)
C20 C19 O9 Zn4 -152.6(3)
C20 C19 O9 Zn5 -0.4(4)
C21 C18 C19 C20 177.0(4)
C21 C18 C19 O9 -4.3(7)
C21 N3 O12 C22 -129.9(5)
C22 C23 O11 N4 80.0(6)
C23 C22 O12 N3 -58.3(6)
C24 C25 C26 C27 8.1(7)
C24 C25 C26 C31 -174.0(4)
C24 C25 C34 C33 172.9(4)
C24 C25 C34 O10 -6.2(7)
C24 N4 O11 C23 -167.2(5)
C25 C24 N4 O11 -177.5(5)
C25 C24 N4 Zn4 -1.3(8)
C25 C26 C27 C28 178.3(4)
C25 C26 C31 C30 179.1(4)
C25 C26 C31 C32 -1.1(7)
C25 C34 O10 Zn4 -4.6(7)
C26 C25 C34 C33 -5.0(7)
C26 C25 C34 O10 176.0(4)
C26 C27 C28 C29 2.3(8)
C26 C31 C32 C33 -0.7(7)
C27 C26 C31 C30 -2.8(7)
C27 C26 C31 C32 177.0(4)
C27 C28 C29 C30 -2.3(8)
C28 C29 C30 C31 -0.4(8)
C29 C30 C31 C26 3.0(7)
C29 C30 C31 C32 -176.8(5)
C30 C31 C32 C33 179.1(4)
C31 C26 C27 C28 0.3(7)
C31 C32 C33 C34 -0.4(7)
C32 C33 C34 C25 3.3(7)
C32 C33 C34 O10 -177.6(4)
C33 C34 O10 Zn4 176.4(3)
C34 C25 C26 C27 -174.0(4)
C34 C25 C26 C31 3.9(7)
C35 C36 O5 Zn6 174.1(4)
C35 C36 O6 Zn5 168.8(4)
C37 C38 O7 Zn5 -177.5(5)
C37 C38 O8 Zn4 -177.5(5)
C39 C40 C41 C42 0.4(8)
C39 C48 C49 N6 -4.1(7)
C40 C39 C48 C47 -1.4(7)
C40 C39 C48 C49 178.9(4)
C40 C39 O14 Zn1 -173.8(3)
C40 C41 C42 C43 179.3(5)
C40 C41 C42 C47 -0.4(8)
C41 C42 C43 C44 179.8(5)
C41 C42 C47 C46 179.4(5)
C41 C42 C47 C48 -0.4(7)
C42 C43 C44 C45 0.9(9)
C42 C47 C48 C39 1.3(7)
C42 C47 C48 C49 -178.9(4)
C43 C42 C47 C46 -0.4(7)
C43 C42 C47 C48 179.8(5)
C43 C44 C45 C46 -0.6(9)
C44 C45 C46 C47 -0.3(8)
C45 C46 C47 C42 0.7(7)
C45 C46 C47 C48 -179.5(5)
C46 C47 C48 C39 -178.5(4)
C46 C47 C48 C49 1.3(7)
C47 C42 C43 C44 -0.4(8)
C47 C48 C49 N6 176.2(4)
C48 C39 C40 C41 0.5(7)
C48 C39 O14 Zn1 7.1(7)
C48 C49 N6 O15 -179.9(4)
C48 C49 N6 Zn1 4.9(7)
C49 N6 O15 C50 164.5(4)
C50 C51 O16 N5 54.2(5)
C51 C50 O15 N6 -78.5(5)
C52 C53 C54 C55 179.5(5)
C52 C53 C58 C57 -178.3(5)
C52 C53 C58 O17 3.7(8)
C52 N5 O16 C51 135.0(4)
C53 C52 N5 O16 171.4(5)
C53 C52 N5 Zn1 19.1(7)
C53 C54 C55 C56 -0.8(9)
C53 C58 O17 Zn1 -32.6(6)
C53 C58 O17 Zn3 179.9(4)
C54 C53 C58 C57 0.8(7)
C54 C53 C58 O17 -177.2(5)
C54 C55 C56 C57 0.0(8)
C54 C55 C56 C59 179.1(5)
C55 C56 C57 C58 1.1(7)
C55 C56 C57 O18 178.9(5)
C55 C56 C59 N7 174.1(5)
C56 C57 C58 C53 -1.5(7)
C56 C57 C58 O17 176.6(4)
C56 C57 O18 Zn2 30.2(6)
C56 C57 O18 Zn3 -177.9(4)
C56 C59 N7 O26 -174.3(5)
C56 C59 N7 Zn2 -15.6(7)
C57 C56 C59 N7 -6.9(8)
C57 C58 O17 Zn1 149.3(3)
C57 C58 O17 Zn3 1.9(5)
C58 C53 C54 C55 0.4(8)
C58 C57 O18 Zn2 -152.0(3)
C58 C57 O18 Zn3 0.0(5)
C59 C56 C57 C58 -177.9(5)
C59 C56 C57 O18 0.0(7)
C59 N7 O26 C60 -142.4(5)
C60 C61 O25 N8 -60.2(12)
C60 C61' O25 N8 72.5(10)
C61 C60 O26 N7 -101.8(7)
C61' C60 O26 N7 -51.1(10)
C62 C63 C64 C65 6.1(7)
C62 C63 C64 C69 -174.3(4)
C62 C63 C72 C71 172.7(4)
C62 C63 C72 O24 -6.6(7)
C62 N8 O25 C61 -114.6(8)
C62 N8 O25 C61' -169.6(6)
C63 C62 N8 O25 -175.6(5)
C63 C62 N8 Zn2 -8.4(7)
C63 C64 C65 C66 -178.1(5)
C63 C64 C69 C68 178.2(4)
C63 C64 C69 C70 0.1(7)
C63 C72 O24 Zn2 -6.2(7)
C64 C63 C72 C71 -3.5(6)
C64 C63 C72 O24 177.2(4)
C64 C65 C66 C67 -0.6(9)
C64 C69 C70 C71 -0.6(7)
C65 C64 C69 C68 -2.1(7)
C65 C64 C69 C70 179.7(4)
C65 C66 C67 C68 -1.5(9)
C66 C67 C68 C69 1.6(9)
C67 C68 C69 C64 0.2(8)
C67 C68 C69 C70 178.3(5)
C68 C69 C70 C71 -178.8(5)
C69 C64 C65 C66 2.3(7)
C69 C70 C71 C72 -0.9(7)
C70 C71 C72 C63 3.0(7)
C70 C71 C72 O24 -177.6(4)
C71 C72 O24 Zn2 174.5(3)
C72 C63 C64 C65 -177.6(5)
C72 C63 C64 C69 2.0(6)
C74 C73 O19 Zn3 167.2(4)
C74 C73 O20 Zn1 175.6(3)
C76 C75 O21 Zn3 -164.6(4)
C76 C75 O22 Zn2 -173.2(4)
N1 C14 C15 C16 -174.7(5)
N1 C14 C15 C20 5.0(8)
N4 C24 C25 C26 -173.2(5)
N4 C24 C25 C34 8.9(8)
N5 C52 C53 C54 -176.4(5)
N5 C52 C53 C58 2.7(8)
N8 C62 C63 C64 -169.7(5)
N8 C62 C63 C72 14.1(8)
O3 C12 C13 O2 46.2(6)
O4 C1 C2 C3 179.8(5)
O4 C1 C10 C9 177.9(4)
O4 C1 C10 C11 -4.6(8)
O5 C36 O6 Zn5 -13.3(8)
O6 C36 O5 Zn6 -3.8(7)
O7 C38 O8 Zn4 3.2(9)
O8 C38 O7 Zn5 1.8(10)
O9 C19 C20 C15 -178.2(4)
O9 C19 C20 O1 0.0(6)
O12 C22 C23 O11 -55.0(6)
O14 C39 C40 C41 -178.6(5)
O14 C39 C48 C47 177.6(4)
O14 C39 C48 C49 -2.1(7)
O15 C50 C51 O16 57.3(5)
O18 C57 C58 C53 -179.4(4)
O18 C57 C58 O17 -1.3(6)
O19 C73 O20 Zn1 -2.3(8)
O20 C73 O19 Zn3 -14.9(8)
O21 C75 O22 Zn2 8.1(8)
O22 C75 O21 Zn3 14.1(9)
O26 C60 C61 O25 80.4(12)
O26 C60 C61' O25 -53.7(12)
Zn1 N5 O16 C51 -71.3(4)
Zn1 N6 O15 C50 -20.0(5)
Zn2 N7 O26 C60 57.9(6)
Zn2 N8 O25 C61 77.5(8)
Zn2 N8 O25 C61' 22.6(7)
Zn4 N3 O12 C22 73.4(4)
Zn4 N4 O11 C23 16.4(6)
Zn6 N1 O2 C13 -66.4(5)
Zn6 N2 O3 C12 5.2(6)
